data_1551451
loop_
_publ_author_name
'Shane R. Yost'
'Jiye Lee'
'Mark W. B. Wilson'
'Tony Wu'
'David P. McMahon'
'Rebecca R. Parkhurst'
'Nicholas J. Thompson'
'Daniel N. Congreve'
'Akshay Rao'
'Kerr Johnson'
'Matthew Y. Sfeir'
'Moungi G. Bawendi'
'Timothy M. Swager'
'Richard H. Friend'
'Marc A. Baldo'
'Troy Van Voorhis'

_publ_section_title
;
 A transferable model for singlet-fission kinetics
;
_journal_name_full 'Nature Chemistry'
_journal_page_first 492
_journal_page_last 497
_journal_paper_doi 10.1038/nchem.1945
_journal_volume 6
_journal_year 2014
_chemical_formula_sum 'C50 H30 Cl4 S2'
_chemical_formula_weight 836.66
_space_group_IT_number 2
_space_group_name_Hall '-P 1'
_space_group_name_H-M_alt 'P -1'
_symmetry_cell_setting triclinic
_symmetry_space_group_name_H-M 'P -1'
_atom_sites_solution_hydrogens geom
_atom_sites_solution_primary direct
_atom_sites_solution_secondary difmap
_cell_angle_alpha 86.298(3)
_cell_angle_beta 79.729(3)
_cell_angle_gamma 65.456(3)
_cell_formula_units_Z 1
_cell_length_a 9.4146(16)
_cell_length_b 10.2146(18)
_cell_length_c 10.8759(19)
_cell_measurement_reflns_used 5501
_cell_measurement_temperature 100(2)
_cell_measurement_theta_max 27.68
_cell_measurement_theta_min 2.50
_cell_volume 936.1(3)
_computing_cell_refinement 'SAINT 7.46A (Bruker-AXS, 2011)'
_computing_data_collection 'APEX2 v2011.4.0 (Bruker-AXS, 2011)'
_computing_data_reduction 'SAINT 7.46A (Bruker-AXS, 2011)'
_computing_molecular_graphics 'Bruker SHELXTL'
_computing_publication_material 'Bruker SHELXTL'
_computing_structure_refinement 'SHELXL-97 (Sheldrick, 2008)'
_computing_structure_solution 'SHELXS-97 (Sheldrick, 2008)'
_diffrn_ambient_temperature 100(2)
_diffrn_detector_area_resol_mean 8.3
_diffrn_measured_fraction_theta_full 0.991
_diffrn_measured_fraction_theta_max 0.991
_diffrn_measurement_device_type 'Bruker Smart APEX2 CCD'
_diffrn_measurement_method '\f and \w scans'
_diffrn_radiation_monochromator 'Incoatech I\mS multilayer optics'
_diffrn_radiation_source 'I\mS micro-focus sealed tube'
_diffrn_radiation_type MoK\a
_diffrn_radiation_wavelength 0.71073
_diffrn_reflns_av_R_equivalents 0.0591
_diffrn_reflns_av_sigmaI/netI 0.0509
_diffrn_reflns_limit_h_max 12
_diffrn_reflns_limit_h_min -12
_diffrn_reflns_limit_k_max 13
_diffrn_reflns_limit_k_min -13
_diffrn_reflns_limit_l_max 14
_diffrn_reflns_limit_l_min -14
_diffrn_reflns_number 24264
_diffrn_reflns_theta_full 27.88
_diffrn_reflns_theta_max 27.88
_diffrn_reflns_theta_min 1.90
_exptl_absorpt_coefficient_mu 0.467
_exptl_absorpt_correction_T_max 0.9861
_exptl_absorpt_correction_T_min 0.9770
_exptl_absorpt_correction_type multi-scan
_exptl_absorpt_process_details 'SADABS (Sheldrick, 2009)'
_exptl_crystal_colour purple
_exptl_crystal_density_diffrn 1.484
_exptl_crystal_density_method 'not measured'
_exptl_crystal_description block
_exptl_crystal_F_000 430
_exptl_crystal_size_max 0.05
_exptl_crystal_size_mid 0.03
_exptl_crystal_size_min 0.03
_refine_diff_density_max 0.503
_refine_diff_density_min -0.318
_refine_diff_density_rms 0.068
_refine_ls_extinction_method none
_refine_ls_goodness_of_fit_ref 1.042
_refine_ls_hydrogen_treatment constr
_refine_ls_matrix_type full
_refine_ls_number_parameters 326
_refine_ls_number_reflns 4429
_refine_ls_number_restraints 278
_refine_ls_restrained_S_all 1.012
_refine_ls_R_factor_all 0.0889
_refine_ls_R_factor_gt 0.0492
_refine_ls_shift/su_max 0.001
_refine_ls_shift/su_mean 0.000
_refine_ls_structure_factor_coef Fsqd
_refine_ls_weighting_details 'calc w=1/[\s^2^(Fo^2^)+(0.0393P)^2^+1.0360P] where P=(Fo^2^+2Fc^2^)/3'
_refine_ls_weighting_scheme calc
_refine_ls_wR_factor_gt 0.1023
_refine_ls_wR_factor_ref 0.1177
_reflns_number_gt 3030
_reflns_number_total 4429
_reflns_threshold_expression >2sigma(I)
_cod_data_source_file nchem.1945-s3.cif
_cod_data_source_block x12219
_cod_depositor_comments
;
The following automatic conversions were performed:

data item '_symmetry_cell_setting' value 'Triclinic' was changed to
'triclinic' in accordance with the built-in table derived from the
CIF Core dictionary named 'cif_core.dic' version 2.4.5 last updated
on 2014-11-21.

Automatic conversion script
Id: cif_fix_values 6909 2019-04-08 15:41:33Z antanas 
;
_cod_original_sg_symbol_H-M P-1
_cod_database_code 1551451

loop_
_symmetry_equiv_pos_as_xyz
'x, y, z'
'-x, -y, -z'

loop_
_atom_site_label
_atom_site_type_symbol
_atom_site_fract_x
_atom_site_fract_y
_atom_site_fract_z
_atom_site_U_iso_or_equiv
_atom_site_adp_type
_atom_site_occupancy
_atom_site_symmetry_multiplicity
_atom_site_calc_flag
_atom_site_refinement_flags
_atom_site_disorder_assembly
_atom_site_disorder_group
S1 S 0.38088(16) 1.00263(12) 0.74969(13) 0.0210(3) Uani 0.750(3) 1 d PDU A 1
C1 C 0.5422(12) 0.8581(7) 0.6717(12) 0.0197(11) Uani 0.750(3) 1 d PDU A 1
C2 C 0.6719(6) 0.8601(7) 0.5884(8) 0.0232(11) Uani 0.750(3) 1 d PDU A 1
H2 H 0.6811 0.9482 0.5667 0.028 Uiso 0.750(3) 1 calc PR A 1
C3 C 0.7871(8) 0.7309(5) 0.5378(8) 0.0235(12) Uani 0.750(3) 1 d PDU A 1
H3 H 0.8751 0.7306 0.4792 0.028 Uiso 0.750(3) 1 calc PR A 1
C4 C 0.7761(9) 0.6004(6) 0.5715(8) 0.0228(12) Uani 0.750(3) 1 d PDU A 1
H4 H 0.8575 0.5129 0.5363 0.027 Uiso 0.750(3) 1 calc PR A 1
C5 C 0.6483(7) 0.5968(7) 0.6554(7) 0.0210(10) Uani 0.750(3) 1 d PDU A 1
H5 H 0.6409 0.5081 0.6775 0.025 Uiso 0.750(3) 1 calc PR A 1
C6 C 0.5295(10) 0.7278(6) 0.7073(9) 0.0191(10) Uani 0.750(3) 1 d PDU A 1
C7 C 0.3882(7) 0.7479(6) 0.7942(6) 0.0195(11) Uani 0.750(3) 1 d PDU A 1
H7 H 0.3617 0.6709 0.8266 0.023 Uiso 0.750(3) 1 calc PR A 1
S1A S 0.3862(6) 0.6987(5) 0.8027(5) 0.0204(10) Uani 0.250(3) 1 d PDU A 2
C1A C 0.545(3) 0.7051(19) 0.695(3) 0.016(2) Uani 0.250(3) 1 d PDU A 2
C2A C 0.679(2) 0.593(2) 0.637(2) 0.019(2) Uani 0.250(3) 1 d PDU A 2
H2A H 0.6953 0.4958 0.6530 0.023 Uiso 0.250(3) 1 calc PR A 2
C3A C 0.789(3) 0.625(2) 0.557(3) 0.020(2) Uani 0.250(3) 1 d PDU A 2
H3A H 0.8793 0.5501 0.5127 0.024 Uiso 0.250(3) 1 calc PR A 2
C4A C 0.768(3) 0.7688(19) 0.538(3) 0.021(2) Uani 0.250(3) 1 d PDU A 2
H4A H 0.8487 0.7885 0.4854 0.025 Uiso 0.250(3) 1 calc PR A 2
C5A C 0.635(2) 0.882(2) 0.593(2) 0.022(2) Uani 0.250(3) 1 d PDU A 2
H5A H 0.6177 0.9784 0.5731 0.026 Uiso 0.250(3) 1 calc PR A 2
C6A C 0.525(4) 0.849(2) 0.681(4) 0.018(2) Uani 0.250(3) 1 d PDU A 2
C7A C 0.3837(18) 0.9524(15) 0.7539(15) 0.020(3) Uani 0.250(3) 1 d PDU A 2
H7A H 0.3545 1.0533 0.7528 0.024 Uiso 0.250(3) 1 calc PR A 2
C8 C 0.2968(3) 0.8869(3) 0.8251(2) 0.0228(5) Uani 1 1 d D . .
C9 C 0.1455(3) 0.9462(3) 0.9138(2) 0.0212(5) Uani 1 1 d . A .
C10 C 0.0021(3) 1.0276(3) 0.8691(2) 0.0205(5) Uani 1 1 d . . .
C11 C 0.1464(3) 0.9184(3) 1.0432(2) 0.0208(5) Uani 1 1 d . . .
C12 C 0.2868(3) 0.8449(3) 1.0902(2) 0.0183(5) Uani 1 1 d . A .
H12 H 0.3840 0.8113 1.0334 0.022 Uiso 1 1 calc R . .
C13 C 0.2906(3) 0.8186(3) 1.2175(2) 0.0213(5) Uani 1 1 d . . .
C14 C 0.4374(3) 0.7459(3) 1.2650(2) 0.0240(6) Uani 1 1 d . A .
H14 H 0.5351 0.7141 1.2088 0.029 Uiso 1 1 calc R . .
C15 C 0.4371(3) 0.7226(3) 1.3884(2) 0.0267(6) Uani 1 1 d . . .
H15 H 0.5346 0.6764 1.4187 0.032 Uiso 1 1 calc R A .
C16 C 0.2902(3) 0.7671(3) 1.4746(2) 0.0262(6) Uani 1 1 d . A .
H16 H 0.2920 0.7475 1.5610 0.031 Uiso 1 1 calc R . .
C17 C 0.1503(3) 0.8360(3) 1.4349(2) 0.0242(6) Uani 1 1 d . . .
H17 H 0.0546 0.8643 1.4933 0.029 Uiso 1 1 calc R A .
C18 C 0.1445(3) 0.8672(3) 1.3041(2) 0.0216(5) Uani 1 1 d . A .
C19 C 0.0018(3) 0.9436(3) 1.2605(2) 0.0206(5) Uani 1 1 d . . .
H19 H -0.0946 0.9770 1.3183 0.025 Uiso 1 1 calc R A .
Cl1 Cl 0.70621(8) 0.81545(7) 0.94999(7) 0.03168(18) Uani 1 1 d . . .
Cl2 Cl 0.68098(9) 0.51609(8) 0.98005(6) 0.03282(19) Uani 1 1 d . . .
C1S C 0.8583(3) 0.6619(3) 0.8804(2) 0.0244(6) Uani 1 1 d . . .
C2S C 0.8487(3) 0.5291(3) 0.8959(2) 0.0246(6) Uani 1 1 d . . .
C3S C 0.9727(4) 0.4065(3) 0.8421(2) 0.0300(6) Uani 1 1 d . . .
H3S H 0.9662 0.3160 0.8536 0.036 Uiso 1 1 calc R . .
C4S C 1.1049(3) 0.4148(3) 0.7721(3) 0.0330(7) Uani 1 1 d . . .
H4S H 1.1904 0.3303 0.7358 0.040 Uiso 1 1 calc R . .
C5S C 1.1136(3) 0.5481(3) 0.7546(3) 0.0336(7) Uani 1 1 d . . .
H5S H 1.2045 0.5544 0.7050 0.040 Uiso 1 1 calc R . .
C6S C 0.9911(3) 0.6707(3) 0.8088(3) 0.0295(6) Uani 1 1 d . . .
H6S H 0.9978 0.7611 0.7970 0.035 Uiso 1 1 calc R . .

loop_
_atom_site_aniso_label
_atom_site_aniso_U_11
_atom_site_aniso_U_22
_atom_site_aniso_U_33
_atom_site_aniso_U_23
_atom_site_aniso_U_13
_atom_site_aniso_U_12
S1 0.0213(5) 0.0181(6) 0.0193(5) 0.0001(5) 0.0022(3) -0.0060(5)
C1 0.019(3) 0.0242(17) 0.014(2) -0.0013(16) -0.0013(17) -0.0072(15)
C2 0.016(3) 0.028(2) 0.0238(19) 0.0017(18) 0.000(2) -0.009(2)
C3 0.018(2) 0.029(3) 0.0180(17) -0.005(2) 0.0033(16) -0.007(2)
C4 0.020(2) 0.027(2) 0.018(3) -0.001(2) -0.0024(16) -0.0064(18)
C5 0.017(2) 0.0268(17) 0.016(3) -0.0018(16) -0.0012(17) -0.0060(17)
C6 0.019(2) 0.022(2) 0.013(2) -0.0008(18) -0.0032(14) -0.0055(17)
C7 0.0220(19) 0.023(3) 0.0152(19) 0.003(2) -0.0041(13) -0.011(2)
S1A 0.0187(14) 0.026(2) 0.0158(15) -0.0007(16) 0.0026(10) -0.0106(17)
C1A 0.016(3) 0.023(3) 0.013(4) 0.001(3) -0.004(3) -0.011(3)
C2A 0.019(4) 0.023(3) 0.018(4) 0.000(3) -0.001(3) -0.010(3)
C3A 0.015(4) 0.027(4) 0.019(4) 0.001(4) 0.000(3) -0.010(3)
C4A 0.015(4) 0.027(5) 0.022(4) 0.003(5) -0.001(3) -0.011(4)
C5A 0.018(4) 0.025(4) 0.021(4) 0.000(3) 0.000(4) -0.009(3)
C6A 0.014(4) 0.025(3) 0.015(4) 0.000(3) -0.002(3) -0.010(3)
C7A 0.019(4) 0.022(4) 0.014(4) 0.002(4) -0.006(3) -0.003(4)
C8 0.0241(13) 0.0267(14) 0.0159(12) 0.0030(10) -0.0045(10) -0.0086(11)
C9 0.0238(13) 0.0200(13) 0.0175(12) -0.0013(10) -0.0013(10) -0.0075(11)
C10 0.0226(13) 0.0201(13) 0.0198(12) -0.0003(10) -0.0022(10) -0.0101(11)
C11 0.0219(13) 0.0222(13) 0.0187(12) -0.0006(10) -0.0018(10) -0.0100(11)
C12 0.0184(12) 0.0204(12) 0.0144(11) -0.0011(9) 0.0007(9) -0.0075(10)
C13 0.0220(13) 0.0210(13) 0.0203(12) -0.0001(10) -0.0051(10) -0.0077(11)
C14 0.0213(13) 0.0265(14) 0.0223(13) -0.0009(11) -0.0015(10) -0.0088(11)
C15 0.0234(14) 0.0303(15) 0.0251(14) 0.0028(11) -0.0101(11) -0.0078(12)
C16 0.0312(15) 0.0303(15) 0.0183(12) 0.0019(11) -0.0058(11) -0.0133(12)
C17 0.0217(13) 0.0268(14) 0.0241(13) -0.0043(11) 0.0002(10) -0.0109(11)
C18 0.0246(13) 0.0243(13) 0.0180(12) 0.0014(10) -0.0039(10) -0.0119(11)
C19 0.0254(13) 0.0172(12) 0.0184(12) -0.0015(10) -0.0068(10) -0.0065(10)
Cl1 0.0329(4) 0.0246(4) 0.0337(4) -0.0049(3) -0.0047(3) -0.0077(3)
Cl2 0.0398(4) 0.0358(4) 0.0274(4) 0.0047(3) -0.0049(3) -0.0210(3)
C1S 0.0262(14) 0.0237(14) 0.0208(13) -0.0016(10) -0.0065(11) -0.0065(11)
C2S 0.0304(15) 0.0261(14) 0.0188(12) 0.0032(10) -0.0108(11) -0.0107(12)
C3S 0.0398(17) 0.0257(15) 0.0257(14) 0.0034(11) -0.0143(13) -0.0114(13)
C4S 0.0256(15) 0.0380(17) 0.0256(14) -0.0093(12) -0.0088(12) -0.0002(13)
C5S 0.0279(15) 0.0454(19) 0.0272(15) -0.0045(13) -0.0034(12) -0.0146(14)
C6S 0.0344(16) 0.0281(15) 0.0295(14) -0.0007(12) -0.0068(12) -0.0154(13)

loop_
_atom_type_symbol
_atom_type_description
_atom_type_scat_dispersion_real
_atom_type_scat_dispersion_imag
_atom_type_scat_source
C C 0.0033 0.0016 'International Tables Vol C Tables 4.2.6.8 and 6.1.1.4'
H H 0.0000 0.0000 'International Tables Vol C Tables 4.2.6.8 and 6.1.1.4'
S S 0.1246 0.1234 'International Tables Vol C Tables 4.2.6.8 and 6.1.1.4'
Cl Cl 0.1484 0.1585 'International Tables Vol C Tables 4.2.6.8 and 6.1.1.4'

loop_
_geom_angle_atom_site_label_1
_geom_angle_atom_site_label_2
_geom_angle_atom_site_label_3
_geom_angle
_geom_angle_site_symmetry_1
_geom_angle_site_symmetry_3
C1 S1 C8 91.6(2) . .
C2 C1 C6 121.3(6) . .
C2 C1 S1 128.5(5) . .
C6 C1 S1 110.2(4) . .
C3 C2 C1 118.5(6) . .
C3 C2 H2 120.8 . .
C1 C2 H2 120.8 . .
C2 C3 C4 121.1(6) . .
C2 C3 H3 119.5 . .
C4 C3 H3 119.5 . .
C5 C4 C3 121.0(6) . .
C5 C4 H4 119.5 . .
C3 C4 H4 119.5 . .
C4 C5 C6 118.6(6) . .
C4 C5 H5 120.7 . .
C6 C5 H5 120.7 . .
C1 C6 C5 119.6(6) . .
C1 C6 C7 113.0(5) . .
C5 C6 C7 127.4(6) . .
C8 C7 C6 113.3(4) . .
C8 C7 H7 123.4 . .
C6 C7 H7 123.4 . .
C1A S1A C8 92.8(6) . .
C2A C1A C6A 121.8(18) . .
C2A C1A S1A 129.3(14) . .
C6A C1A S1A 108.7(12) . .
C3A C2A C1A 118.6(17) . .
C3A C2A H2A 120.7 . .
C1A C2A H2A 120.7 . .
C2A C3A C4A 120.3(18) . .
C2A C3A H3A 119.8 . .
C4A C3A H3A 119.8 . .
C5A C4A C3A 122.2(17) . .
C5A C4A H4A 118.9 . .
C3A C4A H4A 118.9 . .
C4A C5A C6A 117.8(17) . .
C4A C5A H5A 121.1 . .
C6A C5A H5A 121.1 . .
C1A C6A C5A 118.9(18) . .
C1A C6A C7A 115.2(14) . .
C5A C6A C7A 125.8(16) . .
C8 C7A C6A 111.5(11) . .
C8 C7A H7A 124.2 . .
C6A C7A H7A 124.2 . .
C7 C8 C7A 100.6(6) . .
C7 C8 C9 127.8(3) . .
C7A C8 C9 131.6(6) . .
C7 C8 S1A 11.1(3) . .
C7A C8 S1A 111.7(6) . .
C9 C8 S1A 116.7(2) . .
C7 C8 S1 112.0(3) . .
C7A C8 S1 11.4(6) . .
C9 C8 S1 120.23(19) . .
S1A C8 S1 123.1(2) . .
C10 C9 C11 120.7(2) . .
C10 C9 C8 120.1(2) . .
C11 C9 C8 119.2(2) . .
C9 C10 C19 121.7(2) . 2_577
C9 C10 C11 119.6(2) . 2_577
C19 C10 C11 118.7(2) 2_577 2_577
C12 C11 C9 121.8(2) . .
C12 C11 C10 118.4(2) . 2_577
C9 C11 C10 119.7(2) . 2_577
C11 C12 C13 122.7(2) . .
C11 C12 H12 118.6 . .
C13 C12 H12 118.6 . .
C12 C13 C18 119.2(2) . .
C12 C13 C14 122.0(2) . .
C18 C13 C14 118.8(2) . .
C15 C14 C13 120.6(2) . .
C15 C14 H14 119.7 . .
C13 C14 H14 119.7 . .
C14 C15 C16 120.5(2) . .
C14 C15 H15 119.7 . .
C16 C15 H15 119.7 . .
C17 C16 C15 121.1(2) . .
C17 C16 H16 119.5 . .
C15 C16 H16 119.5 . .
C16 C17 C18 120.5(2) . .
C16 C17 H17 119.8 . .
C18 C17 H17 119.8 . .
C19 C18 C13 119.6(2) . .
C19 C18 C17 121.9(2) . .
C13 C18 C17 118.5(2) . .
C18 C19 C10 121.3(2) . 2_577
C18 C19 H19 119.3 . .
C10 C19 H19 119.3 2_577 .
C6S C1S C2S 119.7(2) . .
C6S C1S Cl1 119.7(2) . .
C2S C1S Cl1 120.6(2) . .
C3S C2S C1S 120.1(3) . .
C3S C2S Cl2 119.3(2) . .
C1S C2S Cl2 120.7(2) . .
C4S C3S C2S 120.3(3) . .
C4S C3S H3S 119.9 . .
C2S C3S H3S 119.9 . .
C3S C4S C5S 119.7(3) . .
C3S C4S H4S 120.1 . .
C5S C4S H4S 120.1 . .
C6S C5S C4S 120.3(3) . .
C6S C5S H5S 119.8 . .
C4S C5S H5S 119.8 . .
C5S C6S C1S 119.9(3) . .
C5S C6S H6S 120.1 . .
C1S C6S H6S 120.1 . .

loop_
_geom_bond_atom_site_label_1
_geom_bond_atom_site_label_2
_geom_bond_distance
_geom_bond_site_symmetry_2
S1 C1 1.745(7) .
S1 C8 1.766(3) .
C1 C2 1.392(6) .
C1 C6 1.408(6) .
C2 C3 1.383(6) .
C2 H2 0.9500 .
C3 C4 1.400(6) .
C3 H3 0.9500 .
C4 C5 1.387(6) .
C4 H4 0.9500 .
C5 C6 1.410(6) .
C5 H5 0.9500 .
C6 C7 1.433(8) .
C7 C8 1.346(6) .
C7 H7 0.9500 .
S1A C1A 1.746(16) .
S1A C8 1.762(5) .
C1A C2A 1.385(15) .
C1A C6A 1.404(14) .
C2A C3A 1.362(15) .
C2A H2A 0.9500 .
C3A C4A 1.403(14) .
C3A H3A 0.9500 .
C4A C5A 1.370(15) .
C4A H4A 0.9500 .
C5A C6A 1.411(16) .
C5A H5A 0.9500 .
C6A C7A 1.440(18) .
C7A C8 1.370(15) .
C7A H7A 0.9500 .
C8 C9 1.482(3) .
C9 C10 1.414(3) .
C9 C11 1.418(3) .
C10 C19 1.425(3) 2_577
C10 C11 1.457(3) 2_577
C11 C12 1.392(3) .
C11 C10 1.457(3) 2_577
C12 C13 1.397(3) .
C12 H12 0.9500 .
C13 C18 1.434(3) .
C13 C14 1.443(3) .
C14 C15 1.348(4) .
C14 H14 0.9500 .
C15 C16 1.438(4) .
C15 H15 0.9500 .
C16 C17 1.346(4) .
C16 H16 0.9500 .
C17 C18 1.443(3) .
C17 H17 0.9500 .
C18 C19 1.395(3) .
C19 C10 1.425(3) 2_577
C19 H19 0.9500 .
Cl1 C1S 1.728(3) .
Cl2 C2S 1.730(3) .
C1S C6S 1.383(4) .
C1S C2S 1.394(4) .
C2S C3S 1.383(4) .
C3S C4S 1.370(4) .
C3S H3S 0.9500 .
C4S C5S 1.397(4) .
C4S H4S 0.9500 .
C5S C6S 1.378(4) .
C5S H5S 0.9500 .
C6S H6S 0.9500 .
